data_2010022
loop_
_publ_author_name
'Mague, J.T.'

_publ_section_title
;
 <i>fac</i>-[Bis(dimethylphosphino)methane]bromotricarbonylmanganese(I)
 and -rhenium(I)
;
_journal_issue 9
_journal_name_full 'Acta Crystallographica Section C'
_journal_page_first 1391
_journal_page_last 1394
_journal_paper_doi 10.1107/S0108270193014039
_journal_volume 50
_journal_year 1994
_chemical_formula_moiety 'C8 H14 Br1 O3 P2 Re1'
_chemical_formula_sum 'C8 H14 Br O3 P2 Re'
_chemical_formula_weight 486.26
_symmetry_cell_setting orthorhombic
_symmetry_space_group_name_Hall 'P 2ac 2ab'
_symmetry_space_group_name_H-M 'P 21 21 21'
_atom_type_scat_source IntTabIV
_cell_angle_alpha 90.
_cell_angle_beta 90.
_cell_angle_gamma 90.
_cell_formula_units_Z 4
_cell_length_a 10.3650(10)
_cell_length_b 11.375(3)
_cell_length_c 12.518(3)
_cell_measurement_reflns_used 25
_cell_measurement_temperature 293
_cell_measurement_theta_max 16.47
_cell_measurement_theta_min 11.60
_cell_volume 1475.9(5)
_diffrn_measurement_device 'Enraf-Nonius CAD-4'
_diffrn_measurement_method \w/2\q
_diffrn_radiation_type MoK\a
_diffrn_radiation_wavelength 0.71073
_diffrn_reflns_limit_h_max 12
_diffrn_reflns_limit_h_min 0
_diffrn_reflns_limit_k_max 13
_diffrn_reflns_limit_k_min 0
_diffrn_reflns_limit_l_max 15
_diffrn_reflns_limit_l_min 0
_diffrn_reflns_number 1681
_diffrn_reflns_theta_max 26.0
_diffrn_standards_decay_% .0
_diffrn_standards_interval_time 120
_diffrn_standards_number 3
_exptl_absorpt_coefficient_mu 11.2
_exptl_absorpt_correction_T_max 1.5375
_exptl_absorpt_correction_T_min 0.8138
_exptl_absorpt_correction_type empirical
_exptl_crystal_colour colorless
_exptl_crystal_density_diffrn 2.19
_exptl_crystal_description block
_exptl_crystal_size_max 0.33
_exptl_crystal_size_mid 0.33
_exptl_crystal_size_min 0.26
_refine_diff_density_max 0.94
_refine_diff_density_min -1.47
_refine_ls_goodness_of_fit_obs 1.498
_refine_ls_hydrogen_treatment noref
_refine_ls_number_parameters 136
_refine_ls_number_reflns 1392
_refine_ls_R_factor_obs 0.036
_refine_ls_shift/esd_max 0.07
_refine_ls_structure_factor_coef F
_refine_ls_weighting_details 'w = 4F/[\s(I)^2^ + (0.04F^2^)^2^]'
_refine_ls_weighting_scheme calc
_refine_ls_wR_factor_obs 0.047
_reflns_number_observed 1392
_reflns_number_total 1681
_reflns_observed_criterion I>=2.0\s(I)
_cod_data_source_file cr1086.cif
_cod_data_source_block cr1086_structure_2_of_2
_cod_depositor_comments
;
The following automatic conversions were performed:

'_refine_ls_weighting_scheme' value '4F/[\s(I)^2^ + (0.04F^2^)^2^]'
was changed to 'calc'. New tag '_refine_ls_weighting_details' was
created. The value of the new tag was set to 'w = 4F/[\s(I)^2^ +
(0.04F^2^)^2^]'.

Automatic conversion script
Id: cif_fix_values 3143 2015-03-26 13:38:13Z robertas 
;
_cod_original_cell_volume 1475.8(8)
_cod_original_formula_sum 'C8 H14 Br1 O3 P2 Re1'
_cod_database_code 2010022

loop_
_atom_site_label
_atom_site_fract_x
_atom_site_fract_y
_atom_site_fract_z
Re .26807(5) .11514(5) .21129(4)
Br .0655(2) .0654(2) .09320(10)
P(1) .2526(4) .3125(3) .1355(3)
P(2) .1214(4) .2388(4) .3149(3)
O(1) .443(2) -.0030(10) .0420(10)
O(2) .4970(10) .1910(10) .3470(10)
O(3) .232(2) -.1180(10) .3340(10)
C(1) .378(2) .0350(10) .1030(10)
C(2) .408(2) .155(2) .2980(10)
C(3) .242(2) -.0330(10) .2940(10)
C(4) .1070(10) .3530(10) .2130(10)
C(5) .376(2) .420(2) .170(2)
C(6) .217(2) .345(2) -.0020(10)
C(7) -.043(2) .196(2) .350(2)
C(8) .181(2) .314(2) .4330(10)
H(4a) .1122 .4301 .2424
H(4b) .0297 .3462 .1725
H(5a) .1145 .3626 .4611
H(5b) .2531 .3609 .4142
H(5c) .2057 .2576 .4849
H(6a) -.0859 .1667 .2878
H(6b) -.0888 .2619 .3764
H(6c) -.0410 .1358 .4025
H(7a) .2947 .3448 -.0421
H(7b) .1775 .4200 -.0067
H(7c) .1600 .2870 -.0295
H(8a) .3772 .4313 .2448
H(8b) .3573 .4924 .1352
H(8c) .4578 .3921 .1467

loop_
_geom_angle_atom_site_label_1
_geom_angle_atom_site_label_2
_geom_angle_atom_site_label_3
_geom_angle
_geom_angle_publ_flag
Br Re P(1) 85.80(10) yes
Br Re P(2) 85.70(10) yes
Br Re C(1) 88.7(6) yes
Br Re C(2) 177.7(5) yes
Br Re C(3) 90.1(5) yes
P(1) Re P(2) 68.70(10) yes
P(1) Re C(1) 101.2(7) yes
P(1) Re C(2) 93.0(7) yes
P(1) Re C(3) 165.6(5) yes
P(2) Re C(1) 168.7(7) yes
P(2) Re C(2) 92.0(6) yes
P(2) Re C(3) 97.2(5) yes
C(1) Re C(2) 93.4(8) yes
C(1) Re C(3) 92.6(8) yes
C(2) Re C(3) 90.6(8) yes
Re C(1) O(1) 176(2) yes
Re C(2) O(2) 173(2) yes
Re C(3) O(3) 175(2) yes
Re P(1) C(4) 94.5(5) no
Re P(1) C(5) 118.7(7) no
Re P(1) C(6) 125.0(7) no
C(4) P(1) C(5) 106.4(9) no
C(4) P(1) C(6) 106.5(8) no
C(5) P(1) C(6) 103.0(10) no
Re P(2) C(4) 95.3(5) no
Re P(2) C(7) 123.5(8) no
Re P(2) C(8) 119.5(8) no
C(4) P(2) C(7) 106.2(8) no
C(4) P(2) C(8) 105.0(10) no
C(7) P(2) C(8) 104.0(10) no
P(1) C(4) P(2) 96.9(7) no

loop_
_geom_bond_atom_site_label_1
_geom_bond_atom_site_label_2
_geom_bond_distance
_geom_bond_publ_flag
Re Br 2.629(2) yes
Re P(1) 2.443(4) yes
Re P(2) 2.443(4) yes
Re C(1) 1.99(2) yes
Re C(2) 1.87(2) yes
Re C(3) 1.99(2) yes
P(1) C(4) 1.86(2) yes
P(1) C(5) 1.82(2) yes
P(1) C(6) 1.80(2) yes
P(2) C(4) 1.83(2) yes
P(2) C(7) 1.83(2) yes
P(2) C(8) 1.81(2) yes
O(1) C(1) 1.11(2) yes
O(2) C(2) 1.18(2) yes
O(3) C(3) 1.10(2) yes
